data_4102850
loop_
_publ_author_name
'Joseph M. O'Connor'
'Kim K. Baldridge'
'Betsy L. Rodgers'
'Marissa Aubrey'
'Ryan L. Holland'
'W. Scott Kassel'
'Arnold L. Rheingold'

_publ_section_title
;
 A Photochemical Metallocene Route to Anionic Enediynes: Synthesis,
 Solid-State Structures, and ab Initio Computations on
 Cyclopentadienidoenediynes
;
_journal_name_full 'Journal of the American Chemical Society'
_journal_page_first 11030
_journal_page_last 11032
_journal_paper_doi 10.1021/ja105149k
_journal_volume 132
_journal_year 2010
_chemical_formula_moiety 'C28 H18 Fe O2'
_chemical_formula_sum 'C28 H18 Fe O2'
_chemical_formula_weight 442.296
_chemical_name_systematic
; 
 ? 
;
_space_group_IT_number 2
_symmetry_cell_setting triclinic
_symmetry_space_group_name_Hall '-P 1'
_symmetry_space_group_name_H-M 'P -1'
_atom_sites_solution_hydrogens geom
_atom_sites_solution_primary direct
_atom_sites_solution_secondary difmap
_audit_creation_method SHELXL-97
_cell_angle_alpha 91.3170(10)
_cell_angle_beta 105.9340(10)
_cell_angle_gamma 95.1630(10)
_cell_formula_units_Z 8
_cell_length_a 12.3912(8)
_cell_length_b 18.5430(12)
_cell_length_c 19.2709(12)
_cell_measurement_reflns_used 8240
_cell_measurement_temperature 100(2)
_cell_measurement_theta_max 27.50
_cell_measurement_theta_min 2.41
_cell_volume 4235.2(5)
_computing_cell_refinement 'Bruker SMART'
_computing_data_collection 'Bruker SMART'
_computing_data_reduction 'Bruker SAINT'
_computing_molecular_graphics 'Bruker SHELXTL'
_computing_publication_material 'Bruker SHELXTL'
_computing_structure_refinement 'SHELXL-97 (SHeldrick, 1997)'
_computing_structure_solution 'SHELXS-97 (SHeldrick, 1990)'
_diffrn_ambient_temperature 100(2)
_diffrn_measured_fraction_theta_full 1.000
_diffrn_measured_fraction_theta_max 0.951
_diffrn_measurement_device_type 'ccD area detector'
_diffrn_measurement_method 'pHi and omega scans'
_diffrn_radiation_monochromator grapHite
_diffrn_radiation_source 'fine-focus sealed tube'
_diffrn_radiation_type MoK\a
_diffrn_radiation_wavelength 0.71073
_diffrn_reflns_av_R_equivalents 0.0172
_diffrn_reflns_av_sigmaI/netI 0.0273
_diffrn_reflns_limit_h_max 15
_diffrn_reflns_limit_h_min -16
_diffrn_reflns_limit_k_max 23
_diffrn_reflns_limit_k_min -22
_diffrn_reflns_limit_l_max 24
_diffrn_reflns_limit_l_min -24
_diffrn_reflns_number 37112
_diffrn_reflns_theta_full 25.00
_diffrn_reflns_theta_max 27.52
_diffrn_reflns_theta_min 1.10
_exptl_absorpt_coefficient_mu 0.736
_exptl_absorpt_correction_T_max 1.000
_exptl_absorpt_correction_T_min 0.801
_exptl_absorpt_correction_type multi-scan
_exptl_absorpt_process_details SADABS
_exptl_crystal_colour Red
_exptl_crystal_density_diffrn 1.387
_exptl_crystal_density_method 'not measured'
_exptl_crystal_description Block
_exptl_crystal_F_000 1824
_exptl_crystal_size_max 0.35
_exptl_crystal_size_mid 0.29
_exptl_crystal_size_min 0.18
_refine_diff_density_max 0.549
_refine_diff_density_min -0.282
_refine_diff_density_rms 0.060
_refine_ls_extinction_method none
_refine_ls_goodness_of_fit_ref 1.079
_refine_ls_hydrogen_treatment mixed
_refine_ls_matrix_type full
_refine_ls_number_parameters 1405
_refine_ls_number_reflns 18518
_refine_ls_number_restraints 0
_refine_ls_restrained_S_all 1.079
_refine_ls_R_factor_all 0.0377
_refine_ls_R_factor_gt 0.0334
_refine_ls_shift/su_max 0.002
_refine_ls_shift/su_mean 0.000
_refine_ls_structure_factor_coef Fsqd
_refine_ls_weighting_details 'calc w=1/[\s^2^(Fo^2^)+(0.0504P)^2^+0.9834P] wHere P=(Fo^2^+2Fc^2^)/3'
_refine_ls_weighting_scheme calc
_refine_ls_wR_factor_gt 0.0872
_refine_ls_wR_factor_ref 0.0895
_reflns_number_gt 16234
_reflns_number_total 18518
_reflns_threshold_expression >2sigma(I)
_cod_data_source_file ja105149k_si_003.cif
_cod_data_source_block betsy3
_cod_database_code 4102850

loop_
_symmetry_equiv_pos_as_xyz
'x, y, z'
'-x, -y, -z'

loop_
_atom_site_label
_atom_site_type_symbol
_atom_site_fract_x
_atom_site_fract_y
_atom_site_fract_z
_atom_site_U_iso_or_equiv
_atom_site_adp_type
_atom_site_occupancy
_atom_site_symmetry_multiplicity
_atom_site_calc_flag
Fe1A Fe 0.415617(17) 0.889935(12) 0.109287(11) 0.01836(6) Uani 1 1 d
O1A O 0.66431(10) 0.72443(6) -0.06764(6) 0.0265(2) Uani 1 1 d
O2A O 0.92733(12) 0.95148(11) 0.21755(10) 0.0668(6) Uani 1 1 d
C8A c 0.53898(13) 0.96267(8) 0.09494(8) 0.0200(3) Uani 1 1 d
C7A c 0.44318(14) 0.99911(9) 0.09752(9) 0.0242(3) Uani 1 1 d
C6A c 0.35001(14) 0.96908(10) 0.04121(9) 0.0268(4) Uani 1 1 d
C5A c 0.38423(13) 0.91332(9) 0.00273(9) 0.0235(3) Uani 1 1 d
C4A c 0.50232(12) 0.90875(8) 0.03529(8) 0.0190(3) Uani 1 1 d
C3A c 0.57305(13) 0.86025(8) 0.01636(8) 0.0201(3) Uani 1 1 d
C2A c 0.63640(13) 0.82085(9) 0.00195(8) 0.0212(3) Uani 1 1 d
C1A c 0.70452(13) 0.76776(8) -0.01616(8) 0.0207(3) Uani 1 1 d
C17A c 0.82156(13) 0.76662(8) 0.03136(9) 0.0206(3) Uani 1 1 d
C18A c 0.86549(13) 0.81479(9) 0.09122(9) 0.0230(3) Uani 1 1 d
C19A c 0.97147(14) 0.80839(10) 0.13712(10) 0.0286(4) Uani 1 1 d
C20A c 1.03406(14) 0.75408(10) 0.12359(11) 0.0300(4) Uani 1 1 d
C21A c 0.99198(14) 0.70700(10) 0.06285(10) 0.0289(4) Uani 1 1 d
C22A c 0.88646(14) 0.71334(9) 0.01673(10) 0.0248(3) Uani 1 1 d
C9A c 0.64908(14) 0.97339(9) 0.14283(9) 0.0239(3) Uani 1 1 d
C10A c 0.74312(14) 0.98115(10) 0.18221(9) 0.0280(4) Uani 1 1 d
C11A c 0.85495(14) 0.98456(11) 0.23192(11) 0.0336(4) Uani 1 1 d
C23A c 0.87695(13) 1.02904(9) 0.30048(9) 0.0231(3) Uani 1 1 d
C24A c 0.80157(13) 1.07721(9) 0.30966(9) 0.0222(3) Uani 1 1 d
C25A c 0.82537(14) 1.12031(9) 0.37276(9) 0.0260(3) Uani 1 1 d
C26A c 0.92204(14) 1.11315(10) 0.42794(9) 0.0276(4) Uani 1 1 d
C27A c 0.99556(14) 1.06344(10) 0.41984(10) 0.0283(4) Uani 1 1 d
C28A c 0.97428(14) 1.02210(10) 0.35585(10) 0.0277(4) Uani 1 1 d
C12A c 0.48574(15) 0.82426(9) 0.18877(9) 0.0248(3) Uani 1 1 d
C13A c 0.41884(15) 0.87141(9) 0.21410(9) 0.0258(3) Uani 1 1 d
C14A c 0.30642(15) 0.85840(10) 0.16890(10) 0.0292(4) Uani 1 1 d
C15A c 0.30422(15) 0.80317(10) 0.11585(10) 0.0294(4) Uani 1 1 d
C16A c 0.41477(15) 0.78200(9) 0.12822(9) 0.0264(3) Uani 1 1 d
Fe1B Fe 0.677228(17) 0.887967(11) 0.448563(11) 0.01677(5) Uani 1 1 d
O1B O 0.15665(11) 0.87903(8) 0.31330(8) 0.0438(4) Uani 1 1 d
O2B O 0.55308(10) 1.14038(7) 0.24181(7) 0.0308(3) Uani 1 1 d
C8B c 0.60783(13) 0.98360(8) 0.44138(8) 0.0189(3) Uani 1 1 d
C7B c 0.71631(13) 0.99110(8) 0.49332(8) 0.0209(3) Uani 1 1 d
C6B c 0.71325(14) 0.94214(9) 0.54850(9) 0.0219(3) Uani 1 1 d
C5B c 0.60547(14) 0.90308(9) 0.53159(9) 0.0213(3) Uani 1 1 d
C4B c 0.53848(13) 0.92771(8) 0.46531(8) 0.0195(3) Uani 1 1 d
C3B c 0.42535(13) 0.90158(8) 0.42875(9) 0.0206(3) Uani 1 1 d
C2B c 0.32923(14) 0.87950(9) 0.39990(9) 0.0232(3) Uani 1 1 d
C1B c 0.21090(13) 0.85460(9) 0.36885(9) 0.0255(3) Uani 1 1 d
C17B c 0.16029(13) 0.79924(9) 0.40874(9) 0.0231(3) Uani 1 1 d
C18B c 0.04630(14) 0.77364(10) 0.38066(10) 0.0291(4) Uani 1 1 d
C19B c -0.00226(16) 0.72129(10) 0.41587(11) 0.0342(4) Uani 1 1 d
C20B c 0.06092(17) 0.69427(10) 0.47874(12) 0.0357(4) Uani 1 1 d
C21B c 0.17378(17) 0.71951(10) 0.50719(11) 0.0322(4) Uani 1 1 d
C22B c 0.22336(14) 0.77190(9) 0.47205(9) 0.0252(3) Uani 1 1 d
C9B c 0.57016(12) 1.02371(8) 0.37923(8) 0.0197(3) Uani 1 1 d
C10B c 0.53295(13) 1.05854(8) 0.32790(9) 0.0217(3) Uani 1 1 d
C11B c 0.48924(14) 1.10179(9) 0.26669(9) 0.0223(3) Uani 1 1 d
C23B c 0.36459(14) 1.09522(9) 0.23564(8) 0.0225(3) Uani 1 1 d
C24B c 0.31752(15) 1.14454(10) 0.18506(9) 0.0278(4) Uani 1 1 d
C25B c 0.20172(16) 1.13925(11) 0.15518(10) 0.0331(4) Uani 1 1 d
C26B c 0.13293(15) 1.08502(11) 0.17497(10) 0.0312(4) Uani 1 1 d
C27B c 0.17930(15) 1.03547(10) 0.22512(10) 0.0283(4) Uani 1 1 d
C28B c 0.29542(14) 1.04121(9) 0.25588(9) 0.0238(3) Uani 1 1 d
C12B c 0.70594(14) 0.86571(9) 0.35082(9) 0.0229(3) Uani 1 1 d
C13B c 0.80683(14) 0.86381(9) 0.40756(9) 0.0246(3) Uani 1 1 d
C14B c 0.78679(14) 0.81015(9) 0.45525(9) 0.0243(3) Uani 1 1 d
C15B c 0.67367(14) 0.77860(8) 0.42805(9) 0.0230(3) Uani 1 1 d
C16B c 0.62361(14) 0.81315(9) 0.36345(8) 0.0223(3) Uani 1 1 d
Fe1c Fe 0.320011(19) 0.593982(12) 0.336368(12) 0.02058(6) Uani 1 1 d
O1c O 0.51329(10) 0.77474(6) 0.62629(6) 0.0270(2) Uani 1 1 d
O2c O 0.83255(11) 0.56178(8) 0.46772(8) 0.0390(3) Uani 1 1 d
C8c c 0.42183(14) 0.53244(9) 0.40702(9) 0.0230(3) Uani 1 1 d
C7c c 0.33387(15) 0.48679(9) 0.35751(10) 0.0272(4) Uani 1 1 d
C6c c 0.22940(16) 0.50668(10) 0.36455(10) 0.0300(4) Uani 1 1 d
C5c c 0.25020(14) 0.56442(10) 0.41754(10) 0.0272(4) Uani 1 1 d
C4c c 0.36978(14) 0.58140(9) 0.44470(9) 0.0223(3) Uani 1 1 d
C3c c 0.43111(13) 0.63387(9) 0.49930(9) 0.0219(3) Uani 1 1 d
C2c c 0.48917(13) 0.67531(9) 0.54629(9) 0.0229(3) Uani 1 1 d
C1c c 0.55783(14) 0.72995(8) 0.59927(8) 0.0217(3) Uani 1 1 d
C17c c 0.68273(14) 0.73050(8) 0.61469(8) 0.0207(3) Uani 1 1 d
C18c c 0.73111(14) 0.67804(9) 0.58366(9) 0.0224(3) Uani 1 1 d
C19c c 0.84763(15) 0.68170(9) 0.59713(9) 0.0250(3) Uani 1 1 d
C20c c 0.91559(15) 0.73777(9) 0.64120(9) 0.0261(3) Uani 1 1 d
C21c c 0.86808(15) 0.79011(9) 0.67250(9) 0.0262(3) Uani 1 1 d
C22c c 0.75206(15) 0.78637(9) 0.65948(9) 0.0242(3) Uani 1 1 d
C9c c 0.53956(15) 0.53182(9) 0.41629(9) 0.0239(3) Uani 1 1 d
C10c c 0.63851(15) 0.52938(9) 0.42368(9) 0.0259(3) Uani 1 1 d
C11c c 0.75588(14) 0.52130(9) 0.42843(9) 0.0263(3) Uani 1 1 d
C23c c 0.77590(14) 0.46206(9) 0.38146(9) 0.0233(3) Uani 1 1 d
C24c c 0.68875(14) 0.41226(9) 0.34189(9) 0.0252(3) Uani 1 1 d
C25c c 0.71032(15) 0.35922(10) 0.29712(10) 0.0300(4) Uani 1 1 d
C26c c 0.81805(16) 0.35679(11) 0.29062(10) 0.0335(4) Uani 1 1 d
C27c c 0.90562(15) 0.40624(11) 0.32977(11) 0.0328(4) Uani 1 1 d
C28c c 0.88587(14) 0.45823(10) 0.37591(10) 0.0280(4) Uani 1 1 d
C12c c 0.41855(16) 0.66343(9) 0.29329(9) 0.0276(4) Uani 1 1 d
C13c c 0.35223(17) 0.61171(10) 0.23902(9) 0.0303(4) Uani 1 1 d
C14c c 0.23736(18) 0.61855(10) 0.23324(10) 0.0352(4) Uani 1 1 d
C15c c 0.23208(17) 0.67448(10) 0.28368(10) 0.0330(4) Uani 1 1 d
C16c c 0.34402(16) 0.70210(9) 0.32058(10) 0.0276(4) Uani 1 1 d
Fe1D Fe 0.291329(18) 0.406163(12) 0.838306(12) 0.01884(6) Uani 1 1 d
O1D O 0.58302(10) 0.65398(7) 0.74767(7) 0.0344(3) Uani 1 1 d
O2D O 0.79963(10) 0.38702(6) 0.97609(7) 0.0274(3) Uani 1 1 d
C8D c 0.41298(13) 0.44404(8) 0.92883(8) 0.0195(3) Uani 1 1 d
C7D c 0.31336(13) 0.41775(9) 0.94785(9) 0.0215(3) Uani 1 1 d
C6D c 0.22453(14) 0.45759(9) 0.91053(9) 0.0239(3) Uani 1 1 d
C5D c 0.26646(13) 0.50857(9) 0.86789(9) 0.0217(3) Uani 1 1 d
C4D c 0.38413(13) 0.50120(8) 0.87909(8) 0.0191(3) Uani 1 1 d
C3D c 0.46210(13) 0.54149(8) 0.84939(8) 0.0199(3) Uani 1 1 d
C2D c 0.53247(13) 0.57493(9) 0.82757(9) 0.0221(3) Uani 1 1 d
C1D c 0.61384(13) 0.61400(9) 0.79687(9) 0.0228(3) Uani 1 1 d
C17D c 0.73452(13) 0.60021(8) 0.82613(8) 0.0207(3) Uani 1 1 d
C18D c 0.76760(13) 0.55046(8) 0.87893(8) 0.0209(3) Uani 1 1 d
C19D c 0.88081(14) 0.53850(9) 0.90378(9) 0.0261(3) Uani 1 1 d
C20D c 0.96006(14) 0.57624(10) 0.87573(10) 0.0284(4) Uani 1 1 d
C21D c 0.92684(14) 0.62548(10) 0.82280(10) 0.0292(4) Uani 1 1 d
C22D c 0.81419(14) 0.63790(9) 0.79784(9) 0.0262(3) Uani 1 1 d
C9D c 0.52053(13) 0.41718(8) 0.95123(8) 0.0203(3) Uani 1 1 d
C10D c 0.61086(13) 0.39449(8) 0.97077(8) 0.0213(3) Uani 1 1 d
C11D c 0.71876(13) 0.36582(8) 0.99757(8) 0.0204(3) Uani 1 1 d
C23D c 0.72518(13) 0.30979(8) 1.05250(8) 0.0207(3) Uani 1 1 d
C24D c 0.63509(14) 0.29148(9) 1.08133(9) 0.0246(3) Uani 1 1 d
C25D c 0.64426(17) 0.24007(10) 1.13320(9) 0.0303(4) Uani 1 1 d
C26D c 0.74248(18) 0.20697(10) 1.15616(10) 0.0351(4) Uani 1 1 d
C27D c 0.83235(17) 0.22431(10) 1.12747(10) 0.0328(4) Uani 1 1 d
C28D c 0.82389(14) 0.27558(9) 1.07561(9) 0.0258(3) Uani 1 1 d
C12D c 0.35831(16) 0.33370(9) 0.78448(9) 0.0272(4) Uani 1 1 d
C13D c 0.27114(17) 0.29744(9) 0.80950(10) 0.0305(4) Uani 1 1 d
C14D c 0.17080(16) 0.32943(10) 0.77832(10) 0.0337(4) Uani 1 1 d
C15D c 0.19535(16) 0.38509(11) 0.73397(10) 0.0333(4) Uani 1 1 d
C16D c 0.31151(16) 0.38759(10) 0.73780(9) 0.0281(4) Uani 1 1 d
H7A H 0.4453(16) 1.0349(11) 0.1308(11) 0.029(5) Uiso 1 1 d
H6A H 0.2786(18) 0.9829(11) 0.0326(11) 0.036(5) Uiso 1 1 d
H5A H 0.3365(16) 0.8851(10) -0.0385(10) 0.024(5) Uiso 1 1 d
H18A H 0.8237(15) 0.8519(10) 0.1008(10) 0.023(5) Uiso 1 1 d
H19A H 0.9975(19) 0.8378(13) 0.1743(13) 0.042(6) Uiso 1 1 d
H20A H 1.1060(19) 0.7478(12) 0.1580(12) 0.039(6) Uiso 1 1 d
H21A H 1.0349(17) 0.6712(11) 0.0543(11) 0.029(5) Uiso 1 1 d
H22A H 0.8582(17) 0.6828(11) -0.0236(11) 0.032(5) Uiso 1 1 d
H24A H 0.7369(17) 1.0805(10) 0.2747(11) 0.028(5) Uiso 1 1 d
H25A H 0.7692(17) 1.1517(11) 0.3774(11) 0.035(5) Uiso 1 1 d
H26A H 0.9370(17) 1.1412(11) 0.4697(11) 0.032(5) Uiso 1 1 d
H27A H 1.058(2) 1.0545(13) 0.4588(13) 0.050(7) Uiso 1 1 d
H28A H 1.0214(17) 0.9877(11) 0.3480(11) 0.033(5) Uiso 1 1 d
H12A H 0.5674(18) 0.8243(11) 0.2071(11) 0.034(5) Uiso 1 1 d
H13A H 0.4449(17) 0.9066(11) 0.2551(11) 0.032(5) Uiso 1 1 d
H14A H 0.246(2) 0.8845(13) 0.1749(13) 0.053(7) Uiso 1 1 d
H15A H 0.2413(18) 0.7859(11) 0.0769(12) 0.037(6) Uiso 1 1 d
H16A H 0.4393(17) 0.7465(11) 0.0993(11) 0.034(5) Uiso 1 1 d
H7B H 0.7788(17) 1.0227(11) 0.4904(10) 0.027(5) Uiso 1 1 d
H6B H 0.7722(16) 0.9378(10) 0.5901(11) 0.024(5) Uiso 1 1 d
H5B H 0.5801(16) 0.8690(10) 0.5565(10) 0.024(5) Uiso 1 1 d
H18B H 0.0071(18) 0.7919(11) 0.3374(12) 0.035(6) Uiso 1 1 d
H19B H -0.074(2) 0.7071(13) 0.3963(13) 0.048(7) Uiso 1 1 d
H20B H 0.0266(19) 0.6599(13) 0.5010(12) 0.044(6) Uiso 1 1 d
H21B H 0.2215(18) 0.7022(12) 0.5533(12) 0.039(6) Uiso 1 1 d
H22B H 0.3009(17) 0.7898(11) 0.4934(11) 0.028(5) Uiso 1 1 d
H24B H 0.3644(17) 1.1811(11) 0.1718(11) 0.029(5) Uiso 1 1 d
H25B H 0.1718(17) 1.1760(11) 0.1224(11) 0.035(5) Uiso 1 1 d
H26B H 0.1368(18) 1.0000(12) 0.2382(11) 0.033(5) Uiso 1 1 d
H27B H 0.0548(19) 1.0803(12) 0.1519(12) 0.040(6) Uiso 1 1 d
H28B H 0.3281(16) 1.0061(11) 0.2909(11) 0.031(5) Uiso 1 1 d
H12B H 0.6931(16) 0.8977(10) 0.3110(10) 0.026(5) Uiso 1 1 d
H13B H 0.8727(17) 0.8950(11) 0.4119(11) 0.031(5) Uiso 1 1 d
H14B H 0.8350(17) 0.7977(10) 0.4971(11) 0.027(5) Uiso 1 1 d
H15B H 0.6392(15) 0.7429(10) 0.4505(10) 0.023(5) Uiso 1 1 d
H16B H 0.5508(16) 0.8026(10) 0.3339(10) 0.025(5) Uiso 1 1 d
H7c H 0.3458(15) 0.4492(10) 0.3262(10) 0.023(5) Uiso 1 1 d
H6c H 0.1576(18) 0.4861(11) 0.3358(11) 0.035(5) Uiso 1 1 d
H5c H 0.1979(18) 0.5885(11) 0.4348(11) 0.037(6) Uiso 1 1 d
H18c H 0.6849(15) 0.6403(10) 0.5495(10) 0.025(5) Uiso 1 1 d
H19c H 0.8797(16) 0.6461(11) 0.5758(10) 0.027(5) Uiso 1 1 d
H20c H 0.9889(16) 0.7388(10) 0.6481(10) 0.022(5) Uiso 1 1 d
H21c H 0.9116(16) 0.8263(10) 0.7019(10) 0.024(5) Uiso 1 1 d
H22c H 0.7201(16) 0.8195(11) 0.6807(11) 0.028(5) Uiso 1 1 d
H24c H 0.6156(17) 0.4128(10) 0.3449(10) 0.028(5) Uiso 1 1 d
H25c H 0.6499(17) 0.3263(11) 0.2732(11) 0.029(5) Uiso 1 1 d
H26c H 0.8300(18) 0.3196(12) 0.2584(12) 0.039(6) Uiso 1 1 d
H27c H 0.979(2) 0.4046(12) 0.3259(12) 0.044(6) Uiso 1 1 d
H28c H 0.9453(17) 0.4930(11) 0.4033(11) 0.031(5) Uiso 1 1 d
H12c H 0.5007(19) 0.6694(12) 0.3105(12) 0.038(6) Uiso 1 1 d
H13c H 0.3797(17) 0.5769(11) 0.2122(11) 0.033(5) Uiso 1 1 d
H14c H 0.1749(18) 0.5882(12) 0.2031(12) 0.037(6) Uiso 1 1 d
H15c H 0.167(2) 0.6909(13) 0.2949(12) 0.048(6) Uiso 1 1 d
H16c H 0.3634(16) 0.7360(11) 0.3587(11) 0.029(5) Uiso 1 1 d
H7D H 0.3101(15) 0.3800(10) 0.9796(10) 0.023(5) Uiso 1 1 d
H6D H 0.1468(17) 0.4498(11) 0.9128(11) 0.031(5) Uiso 1 1 d
H5D H 0.2254(15) 0.5423(10) 0.8362(10) 0.022(4) Uiso 1 1 d
H18D H 0.7127(15) 0.5246(10) 0.8971(9) 0.019(4) Uiso 1 1 d
H19D H 0.9003(17) 0.5031(11) 0.9393(11) 0.030(5) Uiso 1 1 d
H20D H 1.0352(18) 0.5674(11) 0.8924(11) 0.032(5) Uiso 1 1 d
H21D H 0.9797(17) 0.6530(11) 0.8047(11) 0.033(5) Uiso 1 1 d
H22D H 0.7890(17) 0.6726(11) 0.7616(11) 0.034(5) Uiso 1 1 d
H24D H 0.5682(16) 0.3150(10) 1.0650(10) 0.025(5) Uiso 1 1 d
H25D H 0.5855(18) 0.2280(11) 1.1514(11) 0.036(6) Uiso 1 1 d
H26D H 0.7496(18) 0.1729(12) 1.1929(12) 0.039(6) Uiso 1 1 d
H27D H 0.8985(18) 0.2014(12) 1.1409(11) 0.036(6) Uiso 1 1 d
H28D H 0.8844(16) 0.2887(10) 1.0548(10) 0.021(4) Uiso 1 1 d
H12D H 0.4333(18) 0.3229(11) 0.7957(11) 0.034(5) Uiso 1 1 d
H13D H 0.2794(18) 0.2596(13) 0.8424(12) 0.043(6) Uiso 1 1 d
H14D H 0.103(2) 0.3174(14) 0.7870(14) 0.057(7) Uiso 1 1 d
H15D H 0.150(2) 0.4149(13) 0.7095(13) 0.044(6) Uiso 1 1 d
H16D H 0.3529(16) 0.4190(11) 0.7152(11) 0.028(5) Uiso 1 1 d

loop_
_atom_site_aniso_label
_atom_site_aniso_U_11
_atom_site_aniso_U_22
_atom_site_aniso_U_33
_atom_site_aniso_U_23
_atom_site_aniso_U_13
_atom_site_aniso_U_12
Fe1A 0.01536(10) 0.02234(11) 0.01709(11) -0.00012(8) 0.00376(8) 0.00297(8)
O1A 0.0290(6) 0.0249(6) 0.0252(6) -0.0029(5) 0.0066(5) 0.0048(5)
O2A 0.0241(7) 0.0886(13) 0.0768(12) -0.0560(10) -0.0017(7) 0.0123(8)
C8A 0.0194(7) 0.0203(7) 0.0205(8) -0.0001(6) 0.0062(6) 0.0015(6)
C7A 0.0290(8) 0.0223(8) 0.0249(8) 0.0028(6) 0.0116(7) 0.0080(7)
C6A 0.0222(8) 0.0345(9) 0.0266(8) 0.0083(7) 0.0075(7) 0.0138(7)
C5A 0.0187(7) 0.0322(9) 0.0183(8) 0.0033(6) 0.0024(6) 0.0046(7)
C4A 0.0175(7) 0.0228(7) 0.0170(7) 0.0015(6) 0.0045(6) 0.0042(6)
C3A 0.0193(7) 0.0221(7) 0.0176(7) 0.0009(6) 0.0035(6) 0.0007(6)
C2A 0.0199(7) 0.0235(8) 0.0194(7) 0.0002(6) 0.0042(6) 0.0019(6)
C1A 0.0219(7) 0.0207(7) 0.0230(8) 0.0035(6) 0.0114(6) 0.0041(6)
C17A 0.0194(7) 0.0207(7) 0.0247(8) 0.0053(6) 0.0107(6) 0.0022(6)
C18A 0.0202(7) 0.0225(8) 0.0283(8) 0.0023(6) 0.0100(6) 0.0026(6)
C19A 0.0223(8) 0.0308(9) 0.0308(9) 0.0018(7) 0.0053(7) -0.0008(7)
C20A 0.0183(8) 0.0336(9) 0.0403(10) 0.0126(8) 0.0104(7) 0.0041(7)
C21A 0.0233(8) 0.0276(9) 0.0425(10) 0.0085(7) 0.0179(8) 0.0084(7)
C22A 0.0253(8) 0.0227(8) 0.0315(9) 0.0019(7) 0.0158(7) 0.0033(6)
C9A 0.0245(8) 0.0228(8) 0.0250(8) -0.0023(6) 0.0094(7) -0.0008(6)
C10A 0.0230(8) 0.0313(9) 0.0286(9) -0.0093(7) 0.0073(7) -0.0017(7)
C11A 0.0192(8) 0.0389(10) 0.0389(10) -0.0149(8) 0.0042(7) 0.0000(7)
C23A 0.0165(7) 0.0236(8) 0.0278(8) -0.0022(6) 0.0056(6) -0.0021(6)
C24A 0.0183(7) 0.0243(8) 0.0226(8) 0.0030(6) 0.0038(6) 0.0003(6)
C25A 0.0234(8) 0.0266(8) 0.0294(9) 0.0004(7) 0.0095(7) 0.0030(7)
C26A 0.0240(8) 0.0346(9) 0.0230(8) -0.0051(7) 0.0075(7) -0.0043(7)
C27A 0.0188(8) 0.0345(9) 0.0279(9) 0.0016(7) 0.0013(7) -0.0005(7)
C28A 0.0180(7) 0.0275(9) 0.0349(10) -0.0022(7) 0.0038(7) 0.0010(7)
C12A 0.0299(9) 0.0235(8) 0.0202(8) 0.0031(6) 0.0047(7) 0.0050(7)
C13A 0.0338(9) 0.0266(8) 0.0178(8) 0.0007(6) 0.0090(7) 0.0021(7)
C14A 0.0278(9) 0.0342(9) 0.0292(9) 0.0000(7) 0.0154(7) -0.0010(7)
C15A 0.0265(8) 0.0330(9) 0.0274(9) -0.0020(7) 0.0098(7) -0.0092(7)
C16A 0.0342(9) 0.0214(8) 0.0243(8) 0.0001(6) 0.0099(7) 0.0010(7)
Fe1B 0.01623(10) 0.01758(11) 0.01632(11) 0.00230(8) 0.00373(8) 0.00279(8)
O1B 0.0299(7) 0.0508(9) 0.0435(8) 0.0207(7) -0.0025(6) 0.0006(6)
O2B 0.0277(6) 0.0381(7) 0.0329(7) 0.0157(5) 0.0157(5) 0.0102(5)
C8B 0.0195(7) 0.0163(7) 0.0219(8) 0.0021(6) 0.0070(6) 0.0032(6)
C7B 0.0205(7) 0.0198(7) 0.0217(8) -0.0007(6) 0.0051(6) 0.0014(6)
C6B 0.0239(8) 0.0240(8) 0.0170(7) -0.0005(6) 0.0038(6) 0.0047(6)
C5B 0.0248(8) 0.0210(7) 0.0210(8) 0.0044(6) 0.0102(6) 0.0046(6)
C4B 0.0198(7) 0.0189(7) 0.0218(8) 0.0034(6) 0.0080(6) 0.0043(6)
C3B 0.0220(8) 0.0181(7) 0.0245(8) 0.0028(6) 0.0102(6) 0.0047(6)
C2B 0.0233(8) 0.0199(7) 0.0283(8) 0.0032(6) 0.0094(7) 0.0044(6)
C1B 0.0193(8) 0.0263(8) 0.0301(9) 0.0002(7) 0.0054(7) 0.0039(6)
C17B 0.0203(7) 0.0221(8) 0.0280(8) -0.0026(6) 0.0090(6) 0.0022(6)
C18B 0.0211(8) 0.0334(9) 0.0321(10) -0.0074(7) 0.0077(7) 0.0009(7)
C19B 0.0244(9) 0.0336(10) 0.0465(11) -0.0136(8) 0.0172(8) -0.0063(7)
C20B 0.0391(10) 0.0281(9) 0.0489(12) -0.0047(8) 0.0296(9) -0.0016(8)
C21B 0.0380(10) 0.0288(9) 0.0362(10) 0.0021(7) 0.0192(8) 0.0081(8)
C22B 0.0220(8) 0.0258(8) 0.0297(9) -0.0002(7) 0.0099(7) 0.0050(7)
C9B 0.0175(7) 0.0188(7) 0.0238(8) 0.0011(6) 0.0073(6) 0.0030(6)
C10B 0.0193(7) 0.0217(7) 0.0262(8) 0.0018(6) 0.0093(6) 0.0040(6)
C11B 0.0250(8) 0.0242(8) 0.0213(8) 0.0039(6) 0.0099(6) 0.0098(6)
C23B 0.0255(8) 0.0270(8) 0.0179(7) 0.0014(6) 0.0085(6) 0.0102(6)
C24B 0.0300(9) 0.0344(9) 0.0225(8) 0.0076(7) 0.0104(7) 0.0108(7)
C25B 0.0333(9) 0.0458(11) 0.0222(9) 0.0100(8) 0.0062(7) 0.0169(8)
C26B 0.0244(9) 0.0434(11) 0.0245(9) -0.0016(7) 0.0025(7) 0.0103(8)
C27B 0.0272(9) 0.0298(9) 0.0283(9) -0.0023(7) 0.0084(7) 0.0040(7)
C28B 0.0272(8) 0.0251(8) 0.0214(8) 0.0017(6) 0.0081(6) 0.0102(7)
C12B 0.0279(8) 0.0232(8) 0.0191(8) 0.0015(6) 0.0086(6) 0.0032(6)
C13B 0.0209(8) 0.0278(8) 0.0265(8) -0.0025(7) 0.0089(7) 0.0034(7)
C14B 0.0251(8) 0.0257(8) 0.0221(8) 0.0000(6) 0.0038(7) 0.0109(7)
C15B 0.0307(8) 0.0172(7) 0.0213(8) 0.0018(6) 0.0070(7) 0.0039(6)
C16B 0.0251(8) 0.0228(8) 0.0175(7) 0.0000(6) 0.0038(6) 0.0017(6)
Fe1c 0.02215(11) 0.01812(11) 0.02091(12) -0.00109(8) 0.00567(9) 0.00056(9)
O1c 0.0310(6) 0.0242(6) 0.0288(6) 0.0001(5) 0.0126(5) 0.0059(5)
O2c 0.0324(7) 0.0424(8) 0.0405(8) -0.0148(6) 0.0100(6) -0.0011(6)
C8c 0.0291(8) 0.0204(7) 0.0224(8) 0.0038(6) 0.0105(7) 0.0062(6)
C7c 0.0356(9) 0.0186(8) 0.0286(9) 0.0002(6) 0.0121(7) 0.0000(7)
C6c 0.0290(9) 0.0260(8) 0.0345(10) -0.0008(7) 0.0112(8) -0.0065(7)
C5c 0.0245(8) 0.0294(9) 0.0310(9) 0.0018(7) 0.0142(7) 0.0001(7)
C4c 0.0256(8) 0.0217(8) 0.0222(8) 0.0027(6) 0.0106(6) 0.0032(6)
C3c 0.0224(7) 0.0232(8) 0.0233(8) 0.0041(6) 0.0107(6) 0.0051(6)
C2c 0.0240(8) 0.0233(8) 0.0240(8) 0.0049(6) 0.0097(7) 0.0061(6)
C1c 0.0280(8) 0.0191(7) 0.0192(7) 0.0057(6) 0.0084(6) 0.0021(6)
C17c 0.0271(8) 0.0193(7) 0.0167(7) 0.0062(6) 0.0066(6) 0.0043(6)
C18c 0.0298(8) 0.0194(7) 0.0186(7) 0.0024(6) 0.0073(6) 0.0031(6)
C19c 0.0301(9) 0.0233(8) 0.0235(8) 0.0025(6) 0.0092(7) 0.0070(7)
C20c 0.0236(8) 0.0278(8) 0.0272(9) 0.0052(7) 0.0069(7) 0.0038(7)
C21c 0.0302(9) 0.0217(8) 0.0239(8) 0.0003(6) 0.0035(7) -0.0002(7)
C22c 0.0317(9) 0.0202(8) 0.0215(8) 0.0006(6) 0.0079(7) 0.0065(7)
C9c 0.0329(9) 0.0209(8) 0.0206(8) 0.0029(6) 0.0106(7) 0.0062(7)
C10c 0.0308(9) 0.0267(8) 0.0227(8) 0.0012(6) 0.0105(7) 0.0074(7)
C11c 0.0277(8) 0.0287(8) 0.0244(8) 0.0020(7) 0.0092(7) 0.0057(7)
C23c 0.0244(8) 0.0260(8) 0.0208(8) 0.0021(6) 0.0070(6) 0.0075(6)
C24c 0.0214(8) 0.0293(9) 0.0257(8) 0.0024(7) 0.0062(7) 0.0069(7)
C25c 0.0243(8) 0.0333(9) 0.0288(9) -0.0043(7) 0.0007(7) 0.0061(7)
C26c 0.0313(9) 0.0375(10) 0.0314(10) -0.0078(8) 0.0059(8) 0.0124(8)
C27c 0.0221(8) 0.0384(10) 0.0393(10) -0.0025(8) 0.0086(8) 0.0109(7)
C28c 0.0209(8) 0.0310(9) 0.0302(9) -0.0011(7) 0.0036(7) 0.0042(7)
C12c 0.0373(10) 0.0213(8) 0.0276(9) 0.0026(6) 0.0156(8) 0.0001(7)
C13c 0.0468(11) 0.0249(8) 0.0218(8) -0.0001(7) 0.0144(8) 0.0021(8)
C14c 0.0442(11) 0.0302(9) 0.0238(9) -0.0013(7) -0.0028(8) 0.0039(8)
C15c 0.0371(10) 0.0299(9) 0.0314(10) 0.0034(7) 0.0057(8) 0.0120(8)
C16c 0.0391(10) 0.0182(8) 0.0266(9) 0.0014(6) 0.0107(7) 0.0042(7)
Fe1D 0.01762(11) 0.01987(11) 0.01954(11) 0.00139(8) 0.00652(9) 0.00024(8)
O1D 0.0229(6) 0.0444(8) 0.0351(7) 0.0198(6) 0.0057(5) 0.0027(5)
O2D 0.0232(6) 0.0293(6) 0.0332(7) 0.0091(5) 0.0122(5) 0.0051(5)
C8D 0.0201(7) 0.0201(7) 0.0186(7) 0.0004(6) 0.0056(6) 0.0035(6)
C7D 0.0239(8) 0.0212(7) 0.0215(8) 0.0011(6) 0.0098(6) 0.0014(6)
C6D 0.0198(8) 0.0251(8) 0.0288(9) -0.0012(6) 0.0106(7) 0.0020(6)
C5D 0.0180(7) 0.0223(8) 0.0255(8) 0.0020(6) 0.0061(6) 0.0045(6)
C4D 0.0184(7) 0.0190(7) 0.0206(7) -0.0001(6) 0.0065(6) 0.0025(6)
C3D 0.0181(7) 0.0203(7) 0.0204(7) 0.0009(6) 0.0032(6) 0.0042(6)
C2D 0.0183(7) 0.0236(8) 0.0229(8) 0.0038(6) 0.0028(6) 0.0031(6)
C1D 0.0208(8) 0.0251(8) 0.0219(8) 0.0028(6) 0.0060(6) -0.0014(6)
C17D 0.0198(7) 0.0226(7) 0.0184(7) -0.0018(6) 0.0047(6) -0.0015(6)
C18D 0.0209(7) 0.0201(7) 0.0209(8) -0.0013(6) 0.0055(6) -0.0014(6)
C19D 0.0250(8) 0.0238(8) 0.0275(9) 0.0002(7) 0.0036(7) 0.0037(7)
C20D 0.0176(8) 0.0310(9) 0.0347(9) -0.0041(7) 0.0046(7) 0.0029(7)
C21D 0.0203(8) 0.0349(9) 0.0322(9) 0.0006(7) 0.0094(7) -0.0045(7)
C22D 0.0241(8) 0.0286(9) 0.0238(8) 0.0030(7) 0.0048(7) -0.0027(7)
C9D 0.0237(8) 0.0187(7) 0.0187(7) 0.0012(6) 0.0064(6) 0.0016(6)
C10D 0.0231(8) 0.0209(7) 0.0200(7) 0.0023(6) 0.0065(6) 0.0016(6)
C11D 0.0223(7) 0.0188(7) 0.0189(7) -0.0006(6) 0.0039(6) 0.0028(6)
C23D 0.0228(7) 0.0179(7) 0.0193(7) -0.0009(6) 0.0031(6) 0.0006(6)
C24D 0.0259(8) 0.0233(8) 0.0232(8) -0.0009(6) 0.0056(7) -0.0010(7)
C25D 0.0379(10) 0.0295(9) 0.0211(8) -0.0005(7) 0.0082(7) -0.0091(8)
C26D 0.0511(12) 0.0254(9) 0.0209(8) 0.0053(7) -0.0004(8) -0.0059(8)
C27D 0.0362(10) 0.0257(9) 0.0285(9) 0.0023(7) -0.0052(8) 0.0051(8)
C28D 0.0247(8) 0.0244(8) 0.0256(8) 0.0006(6) 0.0027(7) 0.0020(7)
C12D 0.0356(10) 0.0251(8) 0.0247(8) -0.0003(6) 0.0147(7) 0.0041(7)
C13D 0.0460(11) 0.0213(8) 0.0270(9) -0.0012(7) 0.0169(8) -0.0021(7)
C14D 0.0310(9) 0.0353(10) 0.0322(10) -0.0089(8) 0.0102(8) -0.0117(8)
C15D 0.0330(10) 0.0376(10) 0.0237(9) -0.0021(7) 0.0000(7) -0.0003(8)
C16D 0.0366(9) 0.0284(9) 0.0199(8) 0.0003(6) 0.0108(7) -0.0022(7)

loop_
_atom_type_symbol
_atom_type_description
_atom_type_scat_dispersion_real
_atom_type_scat_dispersion_imag
_atom_type_scat_source
c c 0.0033 0.0016 'International Tables Vol c Tables 4.2.6.8 and 6.1.1.4'
H H 0.0000 0.0000 'International Tables Vol c Tables 4.2.6.8 and 6.1.1.4'
O O 0.0106 0.0060 'International Tables Vol c Tables 4.2.6.8 and 6.1.1.4'
Fe Fe 0.3463 0.8444 'International Tables Vol c Tables 4.2.6.8 and 6.1.1.4'

loop_
_geom_angle_atom_site_label_1
_geom_angle_atom_site_label_2
_geom_angle_atom_site_label_3
_geom_angle
C4A Fe1A C8A 41.96(6)
C4A Fe1A C12A 115.13(7)
C8A Fe1A C12A 108.51(7)
C4A Fe1A C16A 107.09(7)
C8A Fe1A C16A 131.02(7)
C12A Fe1A C16A 40.82(7)
C4A Fe1A C5A 41.30(6)
C8A Fe1A C5A 69.63(6)
C12A Fe1A C5A 147.49(7)
C16A Fe1A C5A 114.72(7)
C4A Fe1A C13A 148.41(7)
C8A Fe1A C13A 116.13(7)
C12A Fe1A C13A 40.81(7)
C16A Fe1A C13A 68.55(7)
C5A Fe1A C13A 169.88(7)
C4A Fe1A C7A 69.45(6)
C8A Fe1A C7A 41.03(6)
C12A Fe1A C7A 132.29(7)
C16A Fe1A C7A 171.03(7)
C5A Fe1A C7A 68.56(7)
C13A Fe1A C7A 109.76(7)
C4A Fe1A C15A 129.69(7)
C8A Fe1A C15A 169.91(7)
C12A Fe1A C15A 68.36(7)
C16A Fe1A C15A 40.50(7)
C5A Fe1A C15A 107.52(7)
C13A Fe1A C15A 68.27(7)
C7A Fe1A C15A 147.94(7)
C4A Fe1A C14A 169.05(7)
C8A Fe1A C14A 148.42(7)
C12A Fe1A C14A 68.37(7)
C16A Fe1A C14A 68.27(7)
C5A Fe1A C14A 130.46(7)
C13A Fe1A C14A 40.53(7)
C7A Fe1A C14A 116.61(7)
C15A Fe1A C14A 40.52(7)
C4A Fe1A C6A 68.67(6)
C8A Fe1A C6A 68.46(7)
C12A Fe1A C6A 171.09(7)
C16A Fe1A C6A 147.37(7)
C5A Fe1A C6A 40.42(7)
C13A Fe1A C6A 132.10(7)
C7A Fe1A C6A 40.11(7)
C15A Fe1A C6A 116.08(7)
C14A Fe1A C6A 109.50(7)
C9A C8A C7A 127.56(15)
C9A C8A C4A 124.93(14)
C7A C8A C4A 107.45(13)
C9A C8A Fe1A 123.75(12)
C7A C8A Fe1A 70.36(9)
C4A C8A Fe1A 68.98(9)
C6A C7A C8A 108.23(14)
C6A C7A Fe1A 70.39(10)
C8A C7A Fe1A 68.61(9)
C6A C7A H7A 128.1(13)
C8A C7A H7A 123.6(13)
Fe1A C7A H7A 126.2(12)
C7A C6A C5A 109.27(14)
C7A C6A Fe1A 69.50(9)
C5A C6A Fe1A 69.20(9)
C7A C6A H6A 124.3(13)
C5A C6A H6A 126.3(13)
Fe1A C6A H6A 125.8(13)
C6A C5A C4A 107.72(14)
C6A C5A Fe1A 70.39(9)
C4A C5A Fe1A 68.59(9)
C6A C5A H5A 125.3(11)
C4A C5A H5A 126.9(11)
Fe1A C5A H5A 127.8(11)
C3A C4A C5A 128.30(14)
C3A C4A C8A 124.35(14)
C5A C4A C8A 107.32(13)
C3A C4A Fe1A 124.59(11)
C5A C4A Fe1A 70.11(9)
C8A C4A Fe1A 69.06(8)
C2A C3A C4A 177.50(17)
C3A C2A C1A 174.60(17)
O1A C1A C2A 120.01(14)
O1A C1A C17A 122.27(14)
C2A C1A C17A 117.68(14)
C18A C17A C22A 119.70(15)
C18A C17A C1A 121.87(14)
C22A C17A C1A 118.36(15)
C19A C18A C17A 120.04(16)
C19A C18A H18A 119.4(11)
C17A C18A H18A 120.6(11)
C18A C19A C20A 120.02(17)
C18A C19A H19A 119.5(15)
C20A C19A H19A 120.5(15)
C19A C20A C21A 120.25(17)
C19A C20A H20A 119.4(13)
C21A C20A H20A 120.3(13)
C22A C21A C20A 119.93(16)
C22A C21A H21A 120.7(12)
C20A C21A H21A 119.3(12)
C21A C22A C17A 120.00(16)
C21A C22A H22A 120.5(13)
C17A C22A H22A 119.5(13)
C10A C9A C8A 178.24(18)
C9A C10A C11A 175.2(2)
O2A C11A C10A 120.45(17)
O2A C11A C23A 121.96(16)
C10A C11A C23A 117.59(15)
C24A C23A C28A 119.96(15)
C24A C23A C11A 120.77(15)
C28A C23A C11A 119.27(15)
C25A C24A C23A 120.08(15)
C25A C24A H24A 119.6(12)
C23A C24A H24A 120.4(12)
C26A C25A C24A 119.87(16)
C26A C25A H25A 122.9(12)
C24A C25A H25A 117.1(13)
C25A C26A C27A 120.13(16)
C25A C26A H26A 119.7(13)
C27A C26A H26A 120.2(13)
C28A C27A C26A 120.23(16)
C28A C27A H27A 118.4(14)
C26A C27A H27A 121.2(14)
C27A C28A C23A 119.66(16)
C27A C28A H28A 123.2(13)
C23A C28A H28A 117.1(13)
C16A C12A C13A 108.17(15)
C16A C12A Fe1A 69.96(9)
C13A C12A Fe1A 70.14(9)
C16A C12A H12A 126.0(12)
C13A C12A H12A 125.6(12)
Fe1A C12A H12A 121.3(12)
C14A C13A C12A 107.83(15)
C14A C13A Fe1A 70.15(10)
C12A C13A Fe1A 69.05(9)
C14A C13A H13A 125.7(12)
C12A C13A H13A 126.4(12)
Fe1A C13A H13A 126.2(12)
C13A C14A C15A 107.93(16)
C13A C14A Fe1A 69.32(9)
C15A C14A Fe1A 69.57(10)
C13A C14A H14A 123.2(15)
C15A C14A H14A 128.9(15)
Fe1A C14A H14A 125.8(15)
C16A C15A C14A 108.16(16)
C16A C15A Fe1A 69.34(10)
C14A C15A Fe1A 69.91(10)
C16A C15A H15A 125.6(13)
C14A C15A H15A 126.1(13)
Fe1A C15A H15A 123.0(13)
C15A C16A C12A 107.92(15)
C15A C16A Fe1A 70.17(10)
C12A C16A Fe1A 69.21(9)
C15A C16A H16A 126.6(12)
C12A C16A H16A 125.4(12)
Fe1A C16A H16A 124.0(12)
C8B Fe1B C4B 41.85(6)
C8B Fe1B C7B 41.17(6)
C4B Fe1B C7B 69.46(6)
C8B Fe1B C16B 118.98(6)
C4B Fe1B C16B 107.61(7)
C7B Fe1B C16B 153.59(6)
C8B Fe1B C12B 107.06(6)
C4B Fe1B C12B 126.84(6)
C7B Fe1B C12B 118.99(7)
C16B Fe1B C12B 40.58(6)
C8B Fe1B C14B 163.83(7)
C4B Fe1B C14B 153.25(7)
C7B Fe1B C14B 126.29(7)
C16B Fe1B C14B 68.24(7)
C12B Fe1B C14B 68.22(7)
C8B Fe1B C15B 153.83(7)
C4B Fe1B C15B 118.97(7)
C7B Fe1B C15B 164.01(7)
C16B Fe1B C15B 40.69(6)
C12B Fe1B C15B 68.33(6)
C14B Fe1B C15B 40.50(7)
C8B Fe1B C13B 126.02(7)
C4B Fe1B C13B 164.65(7)
C7B Fe1B C13B 107.35(7)
C16B Fe1B C13B 68.18(7)
C12B Fe1B C13B 40.52(7)
C14B Fe1B C13B 40.52(7)
C15B Fe1B C13B 68.18(7)
C8B Fe1B C5B 69.21(6)
C4B Fe1B C5B 40.90(6)
C7B Fe1B C5B 68.36(6)
C16B Fe1B C5B 127.50(7)
C12B Fe1B C5B 165.07(7)
C14B Fe1B C5B 119.33(7)
C15B Fe1B C5B 108.26(7)
C13B Fe1B C5B 153.21(7)
C8B Fe1B C6B 68.58(6)
C4B Fe1B C6B 68.35(6)
C7B Fe1B C6B 40.44(6)
C16B Fe1B C6B 164.71(7)
C12B Fe1B C6B 153.51(7)
C14B Fe1B C6B 108.31(7)
C15B Fe1B C6B 127.15(6)
C13B Fe1B C6B 119.59(7)
C5B Fe1B C6B 39.99(6)
C9B C8B C7B 128.10(14)
C9B C8B C4B 124.68(14)
C7B C8B C4B 107.17(13)
C9B C8B Fe1B 128.00(11)
C7B C8B Fe1B 69.79(9)
C4B C8B Fe1B 69.09(8)
C6B C7B C8B 108.14(14)
C6B C7B Fe1B 70.81(9)
C8B C7B Fe1B 69.04(9)
C6B C7B H7B 126.6(12)
C8B C7B H7B 125.3(12)
Fe1B C7B H7B 125.0(12)
C5B C6B C7B 108.85(14)
C5B C6B Fe1B 69.63(9)
C7B C6B Fe1B 68.75(9)
C5B C6B H6B 125.6(12)
C7B C6B H6B 125.5(12)
Fe1B C6B H6B 129.4(11)
C6B C5B C4B 108.34(14)
C6B C5B Fe1B 70.38(9)
C4B C5B Fe1B 68.54(9)
C6B C5B H5B 128.2(12)
C4B C5B H5B 123.4(12)
Fe1B C5B H5B 127.1(12)
C3B C4B C5B 126.43(14)
C3B C4B C8B 126.08(14)
C5B C4B C8B 107.48(13)
C3B C4B Fe1B 124.92(11)
C5B C4B Fe1B 70.56(9)
C8B C4B Fe1B 69.06(8)
C2B C3B C4B 178.01(17)
C3B C2B C1B 176.39(18)
O1B C1B C2B 120.70(16)
O1B C1B C17B 122.59(15)
C2B C1B C17B 116.71(14)
C22B C17B C18B 119.48(16)
C22B C17B C1B 121.88(15)
C18B C17B C1B 118.63(15)
C19B C18B C17B 119.82(18)
C19B C18B H18B 122.8(13)
C17B C18B H18B 117.4(13)
C20B C19B C18B 120.41(18)
C20B C19B H19B 123.2(16)
C18B C19B H19B 116.4(16)
C19B C20B C21B 120.22(18)
C19B C20B H20B 118.6(15)
C21B C20B H20B 121.2(15)
C20B C21B C22B 119.76(19)
C20B C21B H21B 122.4(13)
C22B C21B H21B 117.8(13)
C21B C22B C17B 120.30(17)
C21B C22B H22B 118.5(12)
C17B C22B H22B 121.1(12)
C10B C9B C8B 176.21(16)
C9B C10B C11B 178.93(18)
O2B C11B C10B 120.67(15)
O2B C11B C23B 122.60(14)
C10B C11B C23B 116.71(14)
C28B C23B C24B 120.13(16)
C28B C23B C11B 121.29(14)
C24B C23B C11B 118.58(15)
C25B C24B C23B 119.57(17)
C25B C24B H24B 120.6(12)
C23B C24B H24B 119.9(12)
C24B C25B C26B 120.24(17)
C24B C25B H25B 117.3(13)
C26B C25B H25B 122.4(12)
C25B C26B C27B 120.50(17)
C25B C26B H27B 119.2(13)
C27B C26B H27B 120.2(14)
C28B C27B C26B 119.38(17)
C28B C27B H26B 118.6(14)
C26B C27B H26B 122.0(14)
C27B C28B C23B 120.17(16)
C27B C28B H28B 119.4(12)
C23B C28B H28B 120.4(12)
C13B C12B C16B 107.92(14)
C13B C12B Fe1B 69.83(9)
C16B C12B Fe1B 69.56(9)
C13B C12B H12B 127.1(11)
C16B C12B H12B 124.9(11)
Fe1B C12B H12B 124.7(11)
C12B C13B C14B 108.05(15)
C12B C13B Fe1B 69.65(9)
C14B C13B Fe1B 69.67(9)
C12B C13B H13B 123.7(12)
C14B C13B H13B 128.2(12)
Fe1B C13B H13B 124.3(12)
C15B C14B C13B 108.14(14)
C15B C14B Fe1B 69.76(9)
C13B C14B Fe1B 69.81(9)
C15B C14B H14B 123.8(12)
C13B C14B H14B 128.1(13)
Fe1B C14B H14B 124.6(12)
C14B C15B C16B 107.79(15)
C14B C15B Fe1B 69.74(9)
C16B C15B Fe1B 69.47(9)
C14B C15B H15B 124.8(11)
C16B C15B H15B 127.4(12)
Fe1B C15B H15B 124.4(11)
C12B C16B C15B 108.11(15)
C12B C16B Fe1B 69.86(9)
C15B C16B Fe1B 69.85(9)
C12B C16B H16B 125.6(12)
C15B C16B H16B 126.3(12)
Fe1B C16B H16B 127.1(12)
C8c Fe1c C4c 41.74(6)
C8c Fe1c C12c 108.43(7)
C4c Fe1c C12c 118.07(7)
C8c Fe1c C16c 128.77(7)
C4c Fe1c C16c 107.39(7)
C12c Fe1c C16c 40.67(7)
C8c Fe1c C5c 69.22(7)
C4c Fe1c C5c 41.09(7)
C12c Fe1c C5c 151.72(7)
C16c Fe1c C5c 117.60(7)
C8c Fe1c C15c 166.70(7)
C4c Fe1c C15c 127.31(7)
C12c Fe1c C15c 68.28(8)
C16c Fe1c C15c 40.50(8)
C5c Fe1c C15c 107.20(8)
C8c Fe1c C13c 118.37(7)
C4c Fe1c C13c 152.39(7)
C12c Fe1c C13c 40.76(7)
C16c Fe1c C13c 68.37(7)
C5c Fe1c C13c 165.68(7)
C15c Fe1c C13c 68.19(8)
C8c Fe1c C7c 40.94(7)
C4c Fe1c C7c 69.45(7)
C12c Fe1c C7c 129.07(7)
C16c Fe1c C7c 167.36(7)
C5c Fe1c C7c 68.61(7)
C15c Fe1c C7c 150.98(8)
C13c Fe1c C7c 108.41(7)
C8c Fe1c C14c 151.54(7)
C4c Fe1c C14c 165.59(7)
C12c Fe1c C14c 68.21(8)
C16c Fe1c C14c 68.19(7)
C5c Fe1c C14c 127.54(8)
C15c Fe1c C14c 40.60(7)
C13c Fe1c C14c 40.33(8)
C7c Fe1c C14c 117.87(7)
C8c Fe1c C6c 68.45(7)
C4c Fe1c C6c 68.71(7)
C12c Fe1c C6c 166.89(7)
C16c Fe1c C6c 151.06(7)
C5c Fe1c C6c 40.44(7)
C15c Fe1c C6c 117.72(8)
C13c Fe1c C6c 128.44(7)
C7c Fe1c C6c 40.40(7)
C14c Fe1c C6c 108.08(8)
C9c C8c C7c 126.29(15)
C9c C8c C4c 125.78(15)
C7c C8c C4c 107.90(14)
C9c C8c Fe1c 124.71(11)
C7c C8c Fe1c 70.19(9)
C4c C8c Fe1c 69.12(9)
C6c C7c C8c 107.79(15)
C6c C7c Fe1c 69.96(10)
C8c C7c Fe1c 68.87(9)
C6c C7c H7c 127.6(11)
C8c C7c H7c 124.6(11)
Fe1c C7c H7c 127.3(11)
C7c C6c C5c 109.08(16)
C7c C6c Fe1c 69.64(10)
C5c C6c Fe1c 69.49(10)
C7c C6c H6c 124.5(13)
C5c C6c H6c 126.3(13)
Fe1c C6c H6c 124.1(13)
C6c C5c C4c 108.09(15)
C6c C5c Fe1c 70.07(10)
C4c C5c Fe1c 68.92(9)
C6c C5c H5c 128.9(13)
C4c C5c H5c 123.0(13)
Fe1c C5c H5c 127.7(13)
C3c C4c C5c 128.89(15)
C3c C4c C8c 123.96(15)
C5c C4c C8c 107.13(14)
C3c C4c Fe1c 127.24(11)
C5c C4c Fe1c 69.99(10)
C8c C4c Fe1c 69.13(9)
C2c C3c C4c 175.41(17)
C3c C2c C1c 175.55(17)
O1c C1c C2c 120.22(15)
O1c C1c C17c 122.88(15)
C2c C1c C17c 116.80(14)
C18c C17c C22c 119.51(15)
C18c C17c C1c 121.53(14)
C22c C17c C1c 118.92(14)
C19c C18c C17c 120.01(15)
C19c C18c H18c 118.3(11)
C17c C18c H18c 121.5(11)
C20c C19c C18c 119.97(16)
C20c C19c H19c 120.5(12)
C18c C19c H19c 119.5(12)
C19c C20c C21c 120.37(16)
C19c C20c H20c 117.6(12)
C21c C20c H20c 122.0(12)
C22c C21c C20c 119.78(16)
C22c C21c H21c 119.2(12)
C20c C21c H21c 121.0(12)
C21c C22c C17c 120.35(15)
C21c C22c H22c 120.7(13)
C17c C22c H22c 119.0(13)
C10c C9c C8c 178.29(18)
C9c C10c C11c 175.29(18)
O2c C11c C10c 121.54(16)
O2c C11c C23c 122.57(15)
C10c C11c C23c 115.88(15)
C24c C23c C28c 119.70(15)
C24c C23c C11c 121.95(15)
C28c C23c C11c 118.33(15)
C25c C24c C23c 120.18(16)
C25c C24c H24c 118.0(12)
C23c C24c H24c 121.9(12)
C26c C25c C24c 119.84(17)
C26c C25c H25c 123.3(12)
C24c C25c H25c 116.9(12)
C25c C26c C27c 120.47(17)
C25c C26c H26c 117.8(13)
C27c C26c H26c 121.8(13)
C28c C27c C26c 120.29(17)
C28c C27c H27c 118.8(14)
C26c C27c H27c 120.9(14)
C27c C28c C23c 119.49(16)
C27c C28c H28c 121.5(12)
C23c C28c H28c 119.0(12)
C16c C12c C13c 107.96(17)
C16c C12c Fe1c 69.76(10)
C13c C12c Fe1c 70.00(10)
C16c C12c H12c 125.9(13)
C13c C12c H12c 126.0(13)
Fe1c C12c H12c 123.3(13)
C14c C13c C12c 107.86(16)
C14c C13c Fe1c 69.94(10)
C12c C13c Fe1c 69.23(10)
C14c C13c H13c 125.4(12)
C12c C13c H13c 126.7(12)
Fe1c C13c H13c 124.5(12)
C13c C14c C15c 108.16(17)
C13c C14c Fe1c 69.73(10)
C15c C14c Fe1c 69.58(10)
C13c C14c H14c 125.3(13)
C15c C14c H14c 126.4(13)
Fe1c C14c H14c 122.9(13)
C16c C15c C14c 107.90(17)
C16c C15c Fe1c 69.47(10)
C14c C15c Fe1c 69.82(10)
C16c C15c H15c 122.8(14)
C14c C15c H15c 129.2(14)
Fe1c C15c H15c 123.6(14)
C15c C16c C12c 108.12(16)
C15c C16c Fe1c 70.03(10)
C12c C16c Fe1c 69.58(9)
C15c C16c H16c 124.7(12)
C12c C16c H16c 126.9(12)
Fe1c C16c H16c 121.4(12)
C8D Fe1D C4D 41.80(6)
C8D Fe1D C5D 69.51(6)
C4D Fe1D C5D 41.21(6)
C8D Fe1D C15D 164.51(7)
C4D Fe1D C15D 125.81(7)
C5D Fe1D C15D 106.99(7)
C8D Fe1D C12D 107.82(7)
C4D Fe1D C12D 118.92(7)
C5D Fe1D C12D 153.28(7)
C15D Fe1D C12D 68.12(8)
C8D Fe1D C16D 126.79(7)
C4D Fe1D C16D 106.85(7)
C5D Fe1D C16D 118.61(7)
C15D Fe1D C16D 40.56(8)
C12D Fe1D C16D 40.50(7)
C8D Fe1D C14D 153.35(7)
C4D Fe1D C14D 163.87(7)
C5D Fe1D C14D 126.38(7)
C15D Fe1D C14D 40.62(8)
C12D Fe1D C14D 68.02(8)
C16D Fe1D C14D 68.20(7)
C8D Fe1D C13D 119.20(7)
C4D Fe1D C13D 153.80(7)
C5D Fe1D C13D 164.17(7)
C15D Fe1D C13D 68.18(8)
C12D Fe1D C13D 40.60(7)
C16D Fe1D C13D 68.26(7)
C14D Fe1D C13D 40.34(8)
C8D Fe1D C7D 40.96(6)
C4D Fe1D C7D 69.36(6)
C5D Fe1D C7D 68.69(6)
C15D Fe1D C7D 153.20(7)
C12D Fe1D C7D 127.64(7)
C16D Fe1D C7D 165.07(7)
C14D Fe1D C7D 119.36(7)
C13D Fe1D C7D 108.39(7)
C8D Fe1D C6D 68.50(6)
C4D Fe1D C6D 68.68(6)
C5D Fe1D C6D 40.52(6)
C15D Fe1D C6D 119.28(8)
C12D Fe1D C6D 165.09(7)
C16D Fe1D C6D 153.17(7)
C14D Fe1D C6D 108.37(7)
C13D Fe1D C6D 127.42(7)
C7D Fe1D C6D 40.30(6)
C9D C8D C7D 126.84(14)
C9D C8D C4D 125.28(14)
C7D C8D C4D 107.81(13)
C9D C8D Fe1D 123.46(11)
C7D C8D Fe1D 70.54(9)
C4D C8D Fe1D 69.13(9)
C6D C7D C8D 107.85(14)
C6D C7D Fe1D 70.00(9)
C8D C7D Fe1D 68.50(9)
C6D C7D H7D 127.9(11)
C8D C7D H7D 124.2(11)
Fe1D C7D H7D 126.5(11)
C7D C6D C5D 109.13(14)
C7D C6D Fe1D 69.71(9)
C5D C6D Fe1D 69.12(9)
C7D C6D H6D 124.9(12)
C5D C6D H6D 125.9(12)
Fe1D C6D H6D 125.8(12)
C6D C5D C4D 107.84(14)
C6D C5D Fe1D 70.36(9)
C4D C5D Fe1D 68.87(9)
C6D C5D H5D 127.8(11)
C4D C5D H5D 124.3(11)
Fe1D C5D H5D 125.7(11)
C3D C4D C5D 128.39(14)
C3D C4D C8D 124.23(14)
C5D C4D C8D 107.37(13)
C3D C4D Fe1D 126.91(11)
C5D C4D Fe1D 69.92(9)
C8D C4D Fe1D 69.07(9)
C2D C3D C4D 176.47(17)
C3D C2D C1D 176.63(17)
O1D C1D C2D 120.54(15)
O1D C1D C17D 122.29(14)
C2D C1D C17D 117.12(14)
C18D C17D C22D 120.33(15)
C18D C17D C1D 121.71(14)
C22D C17D C1D 117.95(14)
C19D C18D C17D 119.74(15)
C19D C18D H18D 120.6(11)
C17D C18D H18D 119.6(11)
C20D C19D C18D 119.86(16)
C20D C19D H19D 122.6(12)
C18D C19D H19D 117.5(12)
C21D C20D C19D 120.32(16)
C21D C20D H20D 120.7(13)
C19D C20D H20D 119.0(13)
C20D C21D C22D 120.22(16)
C20D C21D H21D 121.5(13)
C22D C21D H21D 118.2(12)
C21D C22D C17D 119.54(16)
C21D C22D H22D 121.8(12)
C17D C22D H22D 118.6(12)
C10D C9D C8D 179.31(17)
C9D C10D C11D 177.19(17)
O2D C11D C10D 121.22(14)
O2D C11D C23D 122.42(14)
C10D C11D C23D 116.36(14)
C24D C23D C28D 119.74(15)
C24D C23D C11D 121.35(14)
C28D C23D C11D 118.91(15)
C25D C24D C23D 120.02(16)
C25D C24D H24D 121.1(12)
C23D C24D H24D 118.9(12)
C26D C25D C24D 119.85(18)
C26D C25D H25D 120.3(14)
C24D C25D H25D 119.8(14)
C25D C26D C27D 120.66(17)
C25D C26D H26D 119.8(13)
C27D C26D H26D 119.6(13)
C28D C27D C26D 119.87(17)
C28D C27D H27D 118.0(14)
C26D C27D H27D 122.1(13)
C27D C28D C23D 119.86(17)
C27D C28D H28D 121.9(11)
C23D C28D H28D 118.3(11)
C16D C12D C13D 108.31(17)
C16D C12D Fe1D 69.79(10)
C13D C12D Fe1D 70.05(10)
C16D C12D H12D 125.7(13)
C13D C12D H12D 126.0(13)
Fe1D C12D H12D 127.4(13)
C14D C13D C12D 107.60(16)
C14D C13D Fe1D 69.54(10)
C12D C13D Fe1D 69.36(10)
C14D C13D H13D 126.2(14)
C12D C13D H13D 126.2(14)
Fe1D C13D H13D 125.0(14)
C13D C14D C15D 108.33(17)
C13D C14D Fe1D 70.12(10)
C15D C14D Fe1D 69.61(10)
C13D C14D H14D 125.3(16)
C15D C14D H14D 126.4(16)
Fe1D C14D H14D 124.0(16)
C16D C15D C14D 107.90(17)
C16D C15D Fe1D 69.78(10)
C14D C15D Fe1D 69.77(10)
C16D C15D H15D 124.1(15)
C14D C15D H15D 128.0(15)
Fe1D C15D H15D 123.9(15)
C12D C16D C15D 107.86(16)
C12D C16D Fe1D 69.71(9)
C15D C16D Fe1D 69.66(10)
C12D C16D H16D 124.0(12)
C15D C16D H16D 128.1(12)
Fe1D C16D H16D 125.1(12)

loop_
_geom_bond_atom_site_label_1
_geom_bond_atom_site_label_2
_geom_bond_distance
Fe1A C4A 2.0263(15)
Fe1A C8A 2.0274(15)
Fe1A C12A 2.0323(16)
Fe1A C16A 2.0422(17)
Fe1A C5A 2.0467(16)
Fe1A C13A 2.0467(16)
Fe1A C7A 2.0507(17)
Fe1A C15A 2.0531(17)
Fe1A C14A 2.0577(17)
Fe1A C6A 2.0624(17)
O1A C1A 1.224(2)
O2A C11A 1.219(2)
C8A C9A 1.416(2)
C8A C7A 1.429(2)
C8A C4A 1.451(2)
C7A C6A 1.410(2)
C7A H7A 0.91(2)
C6A C5A 1.419(2)
C6A H6A 0.92(2)
C5A C4A 1.436(2)
C5A H5A 0.96(2)
C4A C3A 1.419(2)
C3A C2A 1.200(2)
C2A C1A 1.449(2)
C1A C17A 1.490(2)
C17A C18A 1.395(2)
C17A C22A 1.399(2)
C18A C19A 1.384(2)
C18A H18A 0.941(19)
C19A C20A 1.387(3)
C19A H19A 0.86(2)
C20A C21A 1.393(3)
C20A H20A 0.97(2)
C21A C22A 1.381(2)
C21A H21A 0.93(2)
C22A H22A 0.92(2)
C9A C10A 1.197(2)
C10A C11A 1.447(2)
C11A C23A 1.487(2)
C23A C24A 1.391(2)
C23A C28A 1.392(2)
C24A C25A 1.386(2)
C24A H24A 0.90(2)
C25A C26A 1.385(2)
C25A H25A 0.97(2)
C26A C27A 1.388(3)
C26A H26A 0.91(2)
C27A C28A 1.385(3)
C27A H27A 0.95(2)
C28A H28A 0.94(2)
C12A C16A 1.421(2)
C12A C13A 1.422(2)
C12A H12A 0.98(2)
C13A C14A 1.422(3)
C13A H13A 0.98(2)
C14A C15A 1.424(2)
C14A H14A 0.96(2)
C15A C16A 1.417(3)
C15A H15A 0.95(2)
C16A H16A 0.97(2)
Fe1B C8B 2.0306(15)
Fe1B C4B 2.0310(15)
Fe1B C7B 2.0406(16)
Fe1B C16B 2.0463(16)
Fe1B C12B 2.0503(16)
Fe1B C14B 2.0510(16)
Fe1B C15B 2.0514(16)
Fe1B C13B 2.0528(16)
Fe1B C5B 2.0579(16)
Fe1B C6B 2.0678(16)
O1B C1B 1.219(2)
O2B C11B 1.221(2)
C8B C9B 1.415(2)
C8B C7B 1.432(2)
C8B C4B 1.451(2)
C7B C6B 1.420(2)
C7B H7B 0.94(2)
C6B C5B 1.411(2)
C6B H6B 0.94(2)
C5B C4B 1.429(2)
C5B H5B 0.89(2)
C4B C3B 1.420(2)
C3B C2B 1.197(2)
C2B C1B 1.451(2)
C1B C17B 1.491(2)
C17B C22B 1.390(2)
C17B C18B 1.400(2)
C18B C19B 1.383(3)
C18B H18B 0.93(2)
C19B C20B 1.382(3)
C19B H19B 0.87(2)
C20B C21B 1.387(3)
C20B H20B 0.91(2)
C21B C22B 1.389(3)
C21B H21B 1.00(2)
C22B H22B 0.96(2)
C9B C10B 1.200(2)
C10B C11B 1.449(2)
C11B C23B 1.488(2)
C23B C28B 1.392(2)
C23B C24B 1.397(2)
C24B C25B 1.385(3)
C24B H24B 0.94(2)
C25B C26B 1.387(3)
C25B H25B 0.97(2)
C26B C27B 1.393(3)
C26B H27B 0.94(2)
C27B C28B 1.391(2)
C27B H26B 0.89(2)
C28B H28B 0.98(2)
C12B C13B 1.421(2)
C12B C16B 1.421(2)
C12B H12B 0.97(2)
C13B C14B 1.421(2)
C13B H13B 0.94(2)
C14B C15B 1.420(2)
C14B H14B 0.91(2)
C15B C16B 1.425(2)
C15B H15B 0.932(19)
C16B H16B 0.93(2)
Fe1c C8c 2.0335(16)
Fe1c C4c 2.0334(16)
Fe1c C12c 2.0398(17)
Fe1c C16c 2.0422(17)
Fe1c C5c 2.0477(17)
Fe1c C15c 2.0496(18)
Fe1c C13c 2.0500(17)
Fe1c C7c 2.0510(17)
Fe1c C14c 2.0528(18)
Fe1c C6c 2.0552(17)
O1c C1c 1.2190(19)
O2c C11c 1.221(2)
C8c C9c 1.421(2)
C8c C7c 1.429(2)
C8c C4c 1.449(2)
C7c C6c 1.418(3)
C7c H7c 0.959(19)
C6c C5c 1.418(2)
C6c H6c 0.95(2)
C5c C4c 1.432(2)
C5c H5c 0.94(2)
C4c C3c 1.418(2)
C3c C2c 1.200(2)
C2c C1c 1.454(2)
C1c C17c 1.493(2)
C17c C18c 1.392(2)
C17c C22c 1.396(2)
C18c C19c 1.390(2)
C18c H18c 0.975(19)
C19c C20c 1.386(2)
C19c H19c 0.94(2)
C20c C21c 1.387(2)
C20c H20c 0.879(19)
C21c C22c 1.385(2)
C21c H21c 0.90(2)
C22c H22c 0.91(2)
C9c C10c 1.200(2)
C10c C11c 1.453(2)
C11c C23c 1.488(2)
C23c C24c 1.392(2)
C23c C28c 1.404(2)
C24c C25c 1.385(2)
C24c H24c 0.92(2)
C25c C26c 1.379(3)
C25c H25c 0.93(2)
C26c C27c 1.388(3)
C26c H26c 0.96(2)
C27c C28c 1.379(2)
C27c H27c 0.93(2)
C28c H28c 0.96(2)
C12c C16c 1.418(2)
C12c C13c 1.424(3)
C12c H12c 0.98(2)
C13c C14c 1.414(3)
C13c H13c 0.96(2)
C14c C15c 1.423(3)
C14c H14c 0.96(2)
C15c C16c 1.416(3)
C15c H15c 0.96(2)
C16c H16c 0.92(2)
Fe1D C8D 2.0293(16)
Fe1D C4D 2.0300(15)
Fe1D C5D 2.0441(16)
Fe1D C15D 2.0438(18)
Fe1D C12D 2.0444(17)
Fe1D C16D 2.0454(17)
Fe1D C14D 2.0458(18)
Fe1D C13D 2.0535(17)
Fe1D C7D 2.0566(16)
Fe1D C6D 2.0604(16)
O1D C1D 1.216(2)
O2D C11D 1.2223(19)
C8D C9D 1.423(2)
C8D C7D 1.430(2)
C8D C4D 1.448(2)
C7D C6D 1.418(2)
C7D H7D 0.946(19)
C6D C5D 1.421(2)
C6D H6D 0.97(2)
C5D C4D 1.434(2)
C5D H5D 0.963(19)
C4D C3D 1.419(2)
C3D C2D 1.199(2)
C2D C1D 1.452(2)
C1D C17D 1.494(2)
C17D C18D 1.392(2)
C17D C22D 1.396(2)
C18D C19D 1.392(2)
C18D H18D 0.947(19)
C19D C20D 1.390(3)
C19D H19D 0.96(2)
C20D C21D 1.387(3)
C20D H20D 0.93(2)
C21D C22D 1.388(2)
C21D H21D 0.94(2)
C22D H22D 0.97(2)
C9D C10D 1.197(2)
C10D C11D 1.449(2)
C11D C23D 1.492(2)
C23D C24D 1.397(2)
C23D C28D 1.397(2)
C24D C25D 1.386(2)
C24D H24D 0.951(19)
C25D C26D 1.380(3)
C25D H25D 0.90(2)
C26D C27D 1.390(3)
C26D H26D 0.95(2)
C27D C28D 1.385(2)
C27D H27D 0.93(2)
C28D H28D 0.960(19)
C12D C16D 1.415(2)
C12D C13D 1.422(2)
C12D H12D 0.94(2)
C13D C14D 1.413(3)
C13D H13D 0.95(2)
C14D C15D 1.419(3)
C14D H14D 0.90(3)
C15D C16D 1.417(3)
C15D H15D 0.88(2)
C16D H16D 0.93(2)
